data_7238751
loop_
_publ_author_name
'Bo, Qi-Bing'
'Wang, Hong-Yan'
'Miao, Jin-Ling'
'Wang, Da-Qi'

_publ_section_title
;
 Fluorescent Zn-based hetero-MOFs design via single metal site
 substitution
;
_journal_issue 31
_journal_name_full 'RSC Advances'
_journal_page_first 11650
_journal_paper_doi 10.1039/c2ra21863a
_journal_volume 2
_journal_year 2012
_chemical_formula_sum 'C36 H48 O18 Zn3'
_chemical_formula_weight 964.85
_space_group_IT_number 52
_space_group_name_Hall '-P 2a 2bc'
_space_group_name_H-M_alt 'P n n a'
_symmetry_cell_setting orthorhombic
_symmetry_space_group_name_H-M 'P n n a'
_atom_sites_solution_hydrogens geom
_atom_sites_solution_primary direct
_atom_sites_solution_secondary difmap
_audit_creation_method SHELXL-97
_cell_angle_alpha 90.00
_cell_angle_beta 90.00
_cell_angle_gamma 90.00
_cell_formula_units_Z 4
_cell_length_a 16.0781(5)
_cell_length_b 21.0471(6)
_cell_length_c 12.8084(4)
_cell_measurement_temperature 293(2)
_cell_volume 4334.3(2)
_computing_structure_refinement 'SHELXL-97 (Sheldrick, 1997)'
_computing_structure_solution 'SHELXS-97 (Sheldrick, 1990)'
_diffrn_ambient_temperature 293(2)
_diffrn_measured_fraction_theta_full 0.996
_diffrn_measured_fraction_theta_max 0.996
_diffrn_radiation_monochromator graphite
_diffrn_radiation_source 'fine-focus sealed tube'
_diffrn_radiation_type MoK\a
_diffrn_radiation_wavelength 0.71073
_diffrn_reflns_av_R_equivalents 0.0327
_diffrn_reflns_av_sigmaI/netI 0.0338
_diffrn_reflns_limit_h_max 20
_diffrn_reflns_limit_h_min -19
_diffrn_reflns_limit_k_max 20
_diffrn_reflns_limit_k_min -26
_diffrn_reflns_limit_l_max 16
_diffrn_reflns_limit_l_min -14
_diffrn_reflns_number 14179
_diffrn_reflns_theta_full 26.37
_diffrn_reflns_theta_max 26.37
_diffrn_reflns_theta_min 2.71
_exptl_absorpt_coefficient_mu 1.717
_exptl_absorpt_correction_T_max 0.7038
_exptl_absorpt_correction_T_min 0.5120
_exptl_absorpt_correction_type multi-scan
_exptl_crystal_density_diffrn 1.479
_exptl_crystal_density_method 'not measured'
_exptl_crystal_F_000 1992
_exptl_crystal_size_max 0.45
_exptl_crystal_size_mid 0.24
_exptl_crystal_size_min 0.22
_refine_diff_density_max 0.862
_refine_diff_density_min -0.733
_refine_diff_density_rms 0.097
_refine_ls_extinction_method none
_refine_ls_goodness_of_fit_ref 1.088
_refine_ls_hydrogen_treatment mixed
_refine_ls_matrix_type full
_refine_ls_number_parameters 295
_refine_ls_number_reflns 4418
_refine_ls_number_restraints 72
_refine_ls_restrained_S_all 1.080
_refine_ls_R_factor_all 0.0696
_refine_ls_R_factor_gt 0.0577
_refine_ls_shift/su_max 0.001
_refine_ls_shift/su_mean 0.000
_refine_ls_structure_factor_coef Fsqd
_refine_ls_weighting_details 'calc w=1/[\s^2^(Fo^2^)+(0.0684P)^2^+11.5018P] where P=(Fo^2^+2Fc^2^)/3'
_refine_ls_weighting_scheme calc
_refine_ls_wR_factor_gt 0.1454
_refine_ls_wR_factor_ref 0.1547
_reflns_number_gt 3692
_reflns_number_total 4418
_reflns_threshold_expression >2sigma(I)
_cod_data_source_file c2ra21863a.txt
_cod_data_source_block ZnZn-tbip
_cod_depositor_comments
;
The following automatic conversions were performed:

data item '_symmetry_cell_setting' value 'Orthorhombic' was changed
to 'orthorhombic' in accordance with the
/home/saulius/struct/COD-crude-data/automatic-downloads/DataCite-retrospective/RSC/depositions/lib/dictionaries/cif_core.dic
dictionary named 'cif_core.dic' version 2.4.2 last updated on
2011-04-26.

Automatic conversion script
Id: cif_fix_values 6909 2019-04-08 15:41:33Z antanas 
;
_cod_original_sg_symbol_H-M Pnna
_cod_database_code 7238751

loop_
_symmetry_equiv_pos_as_xyz
'x, y, z'
'-x+1/2, -y, z'
'x, -y+1/2, -z+1/2'
'-x+1/2, y+1/2, -z+1/2'
'-x, -y, -z'
'x-1/2, y, -z'
'-x, y-1/2, z-1/2'
'x-1/2, -y-1/2, z-1/2'

loop_
_atom_site_label
_atom_site_type_symbol
_atom_site_fract_x
_atom_site_fract_y
_atom_site_fract_z
_atom_site_U_iso_or_equiv
_atom_site_adp_type
_atom_site_occupancy
_atom_site_symmetry_multiplicity
_atom_site_calc_flag
_atom_site_refinement_flags
_atom_site_disorder_assembly
_atom_site_disorder_group
Zn1 Zn 0.16061(3) 0.69443(2) 0.52549(4) 0.03108(17) Uani 1 1 d . . .
Zn2 Zn 0.22699(4) 0.7500 0.2500 0.0311(2) Uani 1 2 d S . .
C9 C 0.4304(3) 0.9388(3) 0.8349(4) 0.0524(14) Uani 1 1 d . . .
C6 C 0.4253(3) 0.8835(2) 0.7568(3) 0.0390(10) Uani 1 1 d . D .
O5A O 0.1988(7) 0.6647(4) 0.3343(8) 0.0454(13) Uani 0.397(7) 1 d P A 2
O14 O 0.1957(2) 0.80279(16) 0.6621(3) 0.0443(8) Uani 1 1 d . . .
O1 O 0.2627(2) 0.74140(15) 0.5494(2) 0.0416(8) Uani 1 1 d . . .
O4 O 0.1190(2) 0.66078(17) 0.6625(2) 0.0475(8) Uani 1 1 d . . .
H4A H 0.1434 0.6792 0.7176 0.071 Uiso 1 1 d R . .
H4B H 0.0642 0.6668 0.6707 0.071 Uiso 1 1 d R . .
O3 O 0.1913(2) 0.61302(15) 0.4626(3) 0.0505(9) Uani 1 1 d . . .
C2 C 0.3442(3) 0.80951(19) 0.6532(3) 0.0319(9) Uani 1 1 d . D .
C4 C 0.4932(3) 0.8046(2) 0.6472(3) 0.0407(11) Uani 1 1 d . D .
C12 C 0.2500 0.5000 0.3702(4) 0.0246(11) Uani 1 2 d S . .
H12 H 0.2500 0.5000 0.4428 0.030 Uiso 1 2 calc SR . .
C1 C 0.2607(3) 0.7844(2) 0.6215(3) 0.0331(9) Uani 1 1 d . . .
C11 C 0.2373(3) 0.5558(2) 0.3151(3) 0.0373(10) Uani 1 1 d . . .
C3 C 0.4166(3) 0.7825(2) 0.6148(3) 0.0373(10) Uani 1 1 d . . .
C7 C 0.3494(3) 0.8601(2) 0.7242(3) 0.0340(9) Uani 1 1 d . . .
H7 H 0.3008 0.8782 0.7498 0.041 Uiso 1 1 calc R D .
C10 C 0.2188(3) 0.6162(2) 0.3713(4) 0.0437(12) Uani 1 1 d . A .
C5 C 0.4972(3) 0.8549(2) 0.7182(4) 0.0419(11) Uani 1 1 d . . .
H5 H 0.5488 0.8695 0.7402 0.050 Uiso 1 1 calc R D .
C13A C 0.2159(9) 0.5552(6) 0.2104(9) 0.0378(19) Uani 0.483(12) 1 d P . 2
H13A H 0.1745 0.5790 0.1782 0.045 Uiso 0.483(12) 1 calc PR . 2
C16 C 0.1191(11) 0.4543(6) 0.0219(8) 0.076(2) Uani 0.50 1 d PU . .
H16A H 0.1051 0.4516 -0.0508 0.114 Uiso 0.50 1 calc PR B 1
H16B H 0.0740 0.4737 0.0593 0.114 Uiso 0.50 1 calc PR B 1
H16C H 0.1287 0.4124 0.0489 0.114 Uiso 0.50 1 calc PR B 1
C14 C 0.2188(6) 0.4983(5) 0.1527(6) 0.040(2) Uani 0.50 1 d P . .
C15 C 0.1987(11) 0.4950(7) 0.0352(8) 0.076(2) Uani 0.50 1 d PU . 1
C18 C 0.1866(11) 0.5619(7) -0.0100(9) 0.076(2) Uani 0.50 1 d PU C 1
H18A H 0.1816 0.5593 -0.0846 0.114 Uiso 0.50 1 calc PR C 1
H18B H 0.2337 0.5879 0.0076 0.114 Uiso 0.50 1 calc PR C 1
H18C H 0.1370 0.5805 0.0186 0.114 Uiso 0.50 1 calc PR C 1
C17 C 0.2645(11) 0.4613(6) -0.0234(9) 0.076(2) Uani 0.50 1 d PU . 2
H17A H 0.2692 0.4177 0.0027 0.114 Uiso 0.50 1 d PR . 2
H17B H 0.3177 0.4834 -0.0140 0.114 Uiso 0.50 1 d PR . 2
H17C H 0.2502 0.4605 -0.0978 0.114 Uiso 0.50 1 d PR . 2
C13B C 0.2607(8) 0.5564(5) 0.2059(9) 0.0378(19) Uani 0.517(12) 1 d P . 1
H13B H 0.2620 0.5950 0.1706 0.045 Uiso 0.517(12) 1 calc PR . 1
C20B C 0.3509(5) 0.9744(4) 0.8475(7) 0.0632(14) Uani 0.75 1 d PU D 2
H20A H 0.3334 0.9907 0.7810 0.095 Uiso 0.75 1 calc PR D 2
H20B H 0.3590 1.0090 0.8952 0.095 Uiso 0.75 1 calc PR D 2
H20C H 0.3089 0.9464 0.8745 0.095 Uiso 0.75 1 calc PR D 2
C21B C 0.4940(8) 0.9903(6) 0.7877(10) 0.0632(14) Uani 0.50 1 d PU D 2
H21A H 0.5483 0.9716 0.7818 0.095 Uiso 0.50 1 calc PR D 2
H21B H 0.4965 1.0264 0.8332 0.095 Uiso 0.50 1 calc PR D 2
H21C H 0.4751 1.0034 0.7200 0.095 Uiso 0.50 1 calc PR D 2
C19B C 0.4669(8) 0.9144(6) 0.9360(10) 0.0632(14) Uani 0.50 1 d PU D 2
H19A H 0.4351 0.8787 0.9600 0.095 Uiso 0.50 1 calc PR D 2
H19B H 0.4653 0.9475 0.9876 0.095 Uiso 0.50 1 calc PR D 2
H19C H 0.5235 0.9016 0.9246 0.095 Uiso 0.50 1 calc PR D 2
O5B O 0.2528(5) 0.6688(3) 0.3251(5) 0.0454(13) Uani 0.603(7) 1 d P A 1
C21A C 0.5083(8) 0.9699(6) 0.8440(10) 0.0632(14) Uani 0.50 1 d PU D 1
H21D H 0.5487 0.9408 0.8714 0.095 Uiso 0.50 1 calc PR D 1
H21E H 0.5029 1.0056 0.8904 0.095 Uiso 0.50 1 calc PR D 1
H21F H 0.5258 0.9845 0.7765 0.095 Uiso 0.50 1 calc PR D 1
C19A C 0.4149(8) 0.9038(6) 0.9531(10) 0.0632(14) Uani 0.50 1 d PU D 1
H19D H 0.3612 0.8838 0.9541 0.095 Uiso 0.50 1 calc PR D 1
H19E H 0.4175 0.9354 1.0070 0.095 Uiso 0.50 1 calc PR D 1
H19F H 0.4572 0.8724 0.9648 0.095 Uiso 0.50 1 calc PR D 1
C20A C 0.3820(16) 0.9982(12) 0.7749(19) 0.0632(14) Uani 0.25 1 d PU D 1
H20D H 0.4146 1.0120 0.7162 0.095 Uiso 0.25 1 calc PR D 1
H20E H 0.3751 1.0330 0.8227 0.095 Uiso 0.25 1 calc PR D 1
H20F H 0.3285 0.9841 0.7511 0.095 Uiso 0.25 1 calc PR D 1
O9B O 0.4825(8) 0.7184(10) 0.1586(11) 0.129(7) Uani 0.40 1 d PU E 1
H9BA H 0.4449 0.7147 0.1123 0.194 Uiso 0.40 1 d PR E 1
H9BB H 0.5318 0.7255 0.1331 0.194 Uiso 0.40 1 d PR E 1
O8A O 0.4494(15) 0.8497(13) 0.200(2) 0.098(7) Uani 0.25 1 d P F 2
H8AA H 0.4760 0.8848 0.2132 0.147 Uiso 0.25 1 d PR F 2
H8AB H 0.3997 0.8660 0.2043 0.147 Uiso 0.25 1 d PR F 2
O9A O 0.484(2) 0.7500 0.2500 0.129(7) Uani 0.20 2 d SPU G 2
H9AA H 0.4606 0.7376 0.3074 0.194 Uiso 0.10 1 d PR G 2
H9AB H 0.5351 0.7644 0.2501 0.194 Uiso 0.10 1 d PR G 2
O8B O 0.4564(15) 0.8039(14) 0.178(2) 0.098(7) Uani 0.25 1 d P H 1
H8BA H 0.4293 0.8225 0.1276 0.147 Uiso 0.25 1 d PR H 1
H8BB H 0.4481 0.7631 0.1749 0.147 Uiso 0.25 1 d PR H 1
O6 O 0.3174(3) 0.7200(3) 0.1441(3) 0.107(2) Uani 1 1 d . A .
H6A H 0.3345 0.6804 0.1606 0.161 Uiso 1 1 d R . .
H6B H 0.2978 0.7183 0.0776 0.161 Uiso 1 1 d R . .
O7 O 0.6402(2) 0.7876(2) 0.6503(3) 0.0619(11) Uani 1 1 d . . .
C22 C 0.5723(3) 0.7744(3) 0.6083(4) 0.0476(12) Uani 1 1 d . . .
O2 O 0.5635(2) 0.73698(17) 0.5302(3) 0.0516(9) Uani 1 1 d . . .
H3 H 0.413(3) 0.749(2) 0.579(4) 0.043(14) Uiso 1 1 d . . .

loop_
_atom_site_aniso_label
_atom_site_aniso_U_11
_atom_site_aniso_U_22
_atom_site_aniso_U_33
_atom_site_aniso_U_23
_atom_site_aniso_U_13
_atom_site_aniso_U_12
Zn1 0.0412(3) 0.0278(3) 0.0242(3) 0.00031(18) 0.0011(2) 0.0072(2)
Zn2 0.0376(4) 0.0299(4) 0.0257(4) 0.0010(3) 0.000 0.000
C9 0.050(3) 0.053(3) 0.054(3) -0.032(3) -0.018(3) 0.012(2)
C6 0.051(3) 0.037(2) 0.029(2) -0.0108(18) -0.010(2) 0.010(2)
O5A 0.066(4) 0.0214(19) 0.049(3) 0.0064(17) -0.013(4) 0.004(3)
O14 0.055(2) 0.050(2) 0.0281(16) -0.0106(14) 0.0070(15) -0.0128(16)
O1 0.059(2) 0.0424(17) 0.0231(15) -0.0143(13) 0.0047(15) -0.0094(15)
O4 0.057(2) 0.057(2) 0.0289(16) 0.0046(15) -0.0032(15) -0.0193(18)
O3 0.0468(19) 0.0335(17) 0.071(3) -0.0213(17) 0.0032(18) -0.0002(15)
C2 0.049(2) 0.030(2) 0.0164(18) -0.0021(15) -0.0029(18) 0.0064(18)
C4 0.051(3) 0.046(3) 0.026(2) -0.0069(19) -0.009(2) 0.023(2)
C12 0.027(3) 0.024(3) 0.023(3) 0.000 0.000 0.000(2)
C1 0.056(3) 0.028(2) 0.0155(18) 0.0013(15) 0.0025(19) -0.0027(19)
C11 0.055(3) 0.026(2) 0.031(2) -0.0025(17) -0.012(2) 0.0057(19)
C3 0.062(3) 0.030(2) 0.020(2) -0.0047(17) -0.004(2) 0.016(2)
C7 0.047(2) 0.031(2) 0.025(2) -0.0066(17) -0.0014(18) 0.0083(19)
C10 0.059(3) 0.029(2) 0.044(3) -0.007(2) -0.031(2) 0.013(2)
C5 0.044(3) 0.044(3) 0.037(2) -0.010(2) -0.012(2) 0.016(2)
C13A 0.054(6) 0.030(3) 0.030(3) 0.004(2) -0.008(5) 0.006(5)
C16 0.128(7) 0.071(5) 0.028(3) -0.008(3) -0.010(3) 0.001(4)
C14 0.062(6) 0.035(4) 0.025(4) 0.003(4) -0.005(4) -0.006(5)
C15 0.128(7) 0.071(5) 0.028(3) -0.008(3) -0.010(3) 0.001(4)
C18 0.128(7) 0.071(5) 0.028(3) -0.008(3) -0.010(3) 0.001(4)
C17 0.128(7) 0.071(5) 0.028(3) -0.008(3) -0.010(3) 0.001(4)
C13B 0.054(6) 0.030(3) 0.030(3) 0.004(2) -0.008(5) 0.006(5)
C20B 0.067(3) 0.064(3) 0.059(3) -0.037(3) -0.002(3) -0.003(3)
C21B 0.067(3) 0.064(3) 0.059(3) -0.037(3) -0.002(3) -0.003(3)
C19B 0.067(3) 0.064(3) 0.059(3) -0.037(3) -0.002(3) -0.003(3)
O5B 0.066(4) 0.0214(19) 0.049(3) 0.0064(17) -0.013(4) 0.004(3)
C21A 0.067(3) 0.064(3) 0.059(3) -0.037(3) -0.002(3) -0.003(3)
C19A 0.067(3) 0.064(3) 0.059(3) -0.037(3) -0.002(3) -0.003(3)
C20A 0.067(3) 0.064(3) 0.059(3) -0.037(3) -0.002(3) -0.003(3)
O9B 0.062(7) 0.25(2) 0.078(8) 0.035(12) 0.013(7) -0.059(10)
O8A 0.053(7) 0.132(19) 0.110(14) 0.027(18) -0.006(8) -0.007(14)
O9A 0.062(7) 0.25(2) 0.078(8) 0.035(12) 0.013(7) -0.059(10)
O8B 0.053(7) 0.132(19) 0.110(14) 0.027(18) -0.006(8) -0.007(14)
O6 0.082(3) 0.218(7) 0.0209(19) -0.012(3) -0.001(2) 0.066(4)
O7 0.051(2) 0.083(3) 0.051(2) -0.005(2) -0.0132(18) 0.031(2)
C22 0.061(3) 0.050(3) 0.032(2) -0.003(2) -0.003(2) 0.026(3)
O2 0.058(2) 0.053(2) 0.044(2) -0.0119(16) -0.0002(17) 0.0250(17)

loop_
_atom_type_symbol
_atom_type_description
_atom_type_scat_dispersion_real
_atom_type_scat_dispersion_imag
_atom_type_scat_source
C C 0.0033 0.0016 'International Tables Vol C Tables 4.2.6.8 and 6.1.1.4'
H H 0.0000 0.0000 'International Tables Vol C Tables 4.2.6.8 and 6.1.1.4'
O O 0.0106 0.0060 'International Tables Vol C Tables 4.2.6.8 and 6.1.1.4'
Zn Zn 0.2839 1.4301 'International Tables Vol C Tables 4.2.6.8 and 6.1.1.4'

loop_
_geom_angle_atom_site_label_1
_geom_angle_atom_site_label_2
_geom_angle_atom_site_label_3
_geom_angle
_geom_angle_site_symmetry_1
_geom_angle_site_symmetry_3
O2 Zn1 O1 120.32(16) 6_556 .
O2 Zn1 O3 117.19(16) 6_556 .
O1 Zn1 O3 107.31(14) . .
O2 Zn1 O4 102.52(16) 6_556 .
O1 Zn1 O4 108.88(14) . .
O3 Zn1 O4 97.75(16) . .
O5B Zn2 O5B 156.1(4) 3_565 .
O5B Zn2 O7 96.4(2) 3_565 6_556
O5B Zn2 O7 99.8(2) . 6_556
O5B Zn2 O7 99.8(2) 3_565 8_575
O5B Zn2 O7 96.4(2) . 8_575
O7 Zn2 O7 94.2(3) 6_556 8_575
O5B Zn2 O6 84.8(3) 3_565 3_565
O5B Zn2 O6 78.6(3) . 3_565
O7 Zn2 O6 87.26(19) 6_556 3_565
O7 Zn2 O6 174.9(2) 8_575 3_565
O5B Zn2 O6 78.6(3) 3_565 .
O5B Zn2 O6 84.8(3) . .
O7 Zn2 O6 174.9(2) 6_556 .
O7 Zn2 O6 87.26(19) 8_575 .
O6 Zn2 O6 91.7(3) 3_565 .
O5B Zn2 O5A 24.2(3) 3_565 3_565
O5B Zn2 O5A 178.4(4) . 3_565
O7 Zn2 O5A 81.2(3) 6_556 3_565
O7 Zn2 O5A 82.3(3) 8_575 3_565
O6 Zn2 O5A 102.8(4) 3_565 3_565
O6 Zn2 O5A 94.2(3) . 3_565
O5B Zn2 O5A 178.4(4) 3_565 .
O5B Zn2 O5A 24.2(3) . .
O7 Zn2 O5A 82.3(3) 6_556 .
O7 Zn2 O5A 81.2(3) 8_575 .
O6 Zn2 O5A 94.2(3) 3_565 .
O6 Zn2 O5A 102.8(3) . .
O5A Zn2 O5A 155.6(6) 3_565 .
C21A C9 C20B 121.1(7) . .
C21A C9 C19B 75.1(8) . .
C20B C9 C19B 114.2(7) . .
C21A C9 C6 116.8(6) . .
C20B C9 C6 113.9(4) . .
C19B C9 C6 108.8(6) . .
C21A C9 C21B 32.6(7) . .
C20B C9 C21B 104.3(7) . .
C19B C9 C21B 107.7(8) . .
C6 C9 C21B 107.5(6) . .
C21A C9 C20A 95.9(11) . .
C20B C9 C20A 43.1(9) . .
C19B C9 C20A 146.4(9) . .
C6 C9 C20A 104.1(8) . .
C21B C9 C20A 67.4(11) . .
C21A C9 C19A 104.8(8) . .
C20B C9 C19A 89.7(7) . .
C19B C9 C19A 31.6(6) . .
C6 C9 C19A 104.1(5) . .
C21B C9 C19A 136.0(7) . .
C20A C9 C19A 132.0(10) . .
C7 C6 C5 118.2(4) . .
C7 C6 C9 120.9(4) . .
C5 C6 C9 120.9(4) . .
C10 O5A Zn2 151.2(9) . .
C1 O1 Zn1 116.6(3) . .
Zn1 O4 H4A 112.9 . .
Zn1 O4 H4B 112.4 . .
H4A O4 H4B 106.1 . .
C10 O3 Zn1 115.2(3) . .
C3 C2 C7 119.5(4) . .
C3 C2 C1 120.8(4) . .
C7 C2 C1 119.8(4) . .
C3 C4 C5 119.5(4) . .
C3 C4 C22 120.8(4) . .
C5 C4 C22 119.7(4) . .
C11 C12 C11 118.7(5) . 2_565
C11 C12 H12 120.7 . .
C11 C12 H12 120.7 2_565 .
O14 C1 O1 122.9(4) . .
O14 C1 C2 122.4(4) . .
O1 C1 C2 114.7(4) . .
C13A C11 C12 121.5(6) . .
C13A C11 C13B 29.5(5) . .
C12 C11 C13B 117.5(6) . .
C13A C11 C10 115.2(6) . .
C12 C11 C10 120.4(4) . .
C13B C11 C10 120.7(6) . .
C4 C3 C2 120.3(4) . .
C4 C3 H3 120(4) . .
C2 C3 H3 119(4) . .
C6 C7 C2 121.3(4) . .
C6 C7 H7 119.4 . .
C2 C7 H7 119.4 . .
O5A C10 O3 109.1(7) . .
O5A C10 O5B 39.6(5) . .
O3 C10 O5B 126.0(5) . .
O5A C10 C11 127.1(6) . .
O3 C10 C11 118.4(4) . .
O5B C10 C11 113.7(5) . .
C6 C5 C4 121.3(4) . .
C6 C5 H5 119.3 . .
C4 C5 H5 119.3 . .
C11 C13A C14 105.8(8) . 2_565
C11 C13A H13A 127.1 . .
C14 C13A H13A 127.1 2_565 .
C14 C14 C13B 79.7(12) 2_565 2_565
C14 C14 C15 102.3(7) 2_565 .
C13B C14 C15 119.7(10) 2_565 .
C14 C14 C13A 55.5(10) 2_565 2_565
C13B C14 C13A 24.2(6) 2_565 2_565
C15 C14 C13A 121.5(9) . 2_565
C14 C14 C15 48.5(5) 2_565 2_565
C13B C14 C15 105.8(8) 2_565 2_565
C15 C14 C15 53.9(11) . 2_565
C13A C14 C15 88.0(7) 2_565 2_565
C17 C15 C18 109.8(13) . .
C17 C15 C14 111.6(12) . .
C18 C15 C14 110.7(10) . .
C17 C15 C16 105.7(11) . .
C18 C15 C16 111.1(13) . .
C14 C15 C16 107.8(10) . .
C17 C15 C15 49.5(9) . 2_565
C18 C15 C15 90.5(13) . 2_565
C14 C15 C15 77.6(7) . 2_565
C16 C15 C15 152.9(16) . 2_565
C17 C15 C14 86.7(9) . 2_565
C18 C15 C14 107.6(10) . 2_565
C14 C15 C14 29.2(6) . 2_565
C16 C15 C14 131.8(9) . 2_565
C15 C15 C14 48.5(5) 2_565 2_565
C15 C17 C17 48.9(9) . 2_565
C15 C17 H17A 109.3 . .
C17 C17 H17A 157.2 2_565 .
C15 C17 H17B 109.6 . .
C17 C17 H17B 77.6 2_565 .
H17A C17 H17B 109.5 . .
C15 C17 H17C 109.5 . .
C17 C17 H17C 87.3 2_565 .
H17A C17 H17C 109.5 . .
H17B C17 H17C 109.5 . .
C14 C13B C11 122.1(9) 2_565 .
C14 C13B H13B 118.9 2_565 .
C11 C13B H13B 118.9 . .
C9 C20B H20A 109.5 . .
C9 C20B H20B 109.5 . .
H20A C20B H20B 109.5 . .
C9 C20B H20C 109.5 . .
H20A C20B H20C 109.5 . .
H20B C20B H20C 109.5 . .
C9 C21B H21A 109.5 . .
C9 C21B H21B 109.5 . .
H21A C21B H21B 109.5 . .
C9 C21B H21C 109.5 . .
H21A C21B H21C 109.5 . .
H21B C21B H21C 109.5 . .
C9 C19B H19A 109.5 . .
C9 C19B H19B 109.5 . .
H19A C19B H19B 109.5 . .
C9 C19B H19C 109.5 . .
H19A C19B H19C 109.5 . .
H19B C19B H19C 109.5 . .
C10 O5B Zn2 144.5(5) . .
C9 C21A H21D 109.5 . .
C9 C21A H21E 109.5 . .
C9 C21A H21F 109.5 . .
C9 C19A H19D 109.5 . .
C9 C19A H19E 109.5 . .
C9 C19A H19F 109.5 . .
C9 C20A H20D 109.5 . .
C9 C20A H20E 109.5 . .
C9 C20A H20F 109.5 . .
H9BA O9B H9BB 113.7 . .
H9BA O9B H8BB 81.7 . .
H9BB O9B H8BB 112.3 . .
H8AA O8A H8AB 96.0 . .
H8AA O8A H8BA 136.2 . .
H8AB O8A H8BA 89.2 . .
H9AA O9A H9AB 121.1 . .
H9AA O9A H8BB 123.4 . .
H9AB O9A H8BB 113.0 . .
H8BA O8B H8BB 109.6 . .
Zn2 O6 H6A 109.8 . .
Zn2 O6 H6B 112.3 . .
H6A O6 H6B 106.9 . .
C22 O7 Zn2 141.1(4) . 6_656
O7 C22 O2 124.7(5) . .
O7 C22 C4 120.2(4) . .
O2 C22 C4 115.1(5) . .
C22 O2 Zn1 118.9(3) . 6_656

loop_
_geom_bond_atom_site_label_1
_geom_bond_atom_site_label_2
_geom_bond_distance
_geom_bond_site_symmetry_2
Zn1 O2 1.937(3) 6_556
Zn1 O1 1.941(3) .
Zn1 O3 1.956(3) .
Zn1 O4 2.007(3) .
Zn2 O5B 2.004(5) 3_565
Zn2 O5B 2.004(5) .
Zn2 O7 2.050(4) 6_556
Zn2 O7 2.050(4) 8_575
Zn2 O6 2.086(4) 3_565
Zn2 O6 2.086(4) .
Zn2 O5A 2.143(9) 3_565
Zn2 O5A 2.143(9) .
C9 C21A 1.418(14) .
C9 C20B 1.491(9) .
C9 C19B 1.512(14) .
C9 C6 1.538(6) .
C9 C21B 1.607(15) .
C9 C20A 1.66(3) .
C9 C19A 1.702(15) .
C6 C7 1.380(6) .
C6 C5 1.393(6) .
O5A C10 1.171(10) .
O14 C1 1.230(6) .
O1 C1 1.293(5) .
O4 H4A 0.8956 .
O4 H4B 0.8958 .
O3 C10 1.253(6) .
C2 C3 1.386(6) .
C2 C7 1.402(6) .
C2 C1 1.500(6) .
C4 C3 1.380(7) .
C4 C5 1.397(6) .
C4 C22 1.506(6) .
C12 C11 1.385(5) .
C12 C11 1.385(5) 2_565
C12 H12 0.9300 .
C11 C13A 1.384(13) .
C11 C13B 1.448(12) .
C11 C10 1.491(6) .
C3 H3 0.84(5) .
C7 H7 0.9300 .
C10 O5B 1.369(8) .
C5 H5 0.9300 .
C13A C14 1.707(16) 2_565
C13A H13A 0.9300 .
C16 C15 1.55(2) .
C16 H16A 0.9600 .
C16 H16B 0.9600 .
C16 H16C 0.9600 .
C14 C14 1.004(19) 2_565
C14 C13B 1.378(15) 2_565
C14 C15 1.541(13) .
C14 C13A 1.707(16) 2_565
C14 C15 2.010(16) 2_565
C15 C17 1.48(2) .
C15 C18 1.54(2) .
C15 C15 1.66(3) 2_565
C15 C14 2.010(16) 2_565
C18 H18A 0.9600 .
C18 H18B 0.9600 .
C18 H18C 0.9600 .
C17 C17 1.69(3) 2_565
C17 H17A 0.9801 .
C17 H17B 0.9800 .
C17 H17C 0.9800 .
C13B C14 1.378(15) 2_565
C13B H13B 0.9300 .
C20B H20A 0.9600 .
C20B H20B 0.9600 .
C20B H20C 0.9600 .
C21B H21A 0.9600 .
C21B H21B 0.9600 .
C21B H21C 0.9600 .
C19B H19A 0.9600 .
C19B H19B 0.9600 .
C19B H19C 0.9600 .
C21A H21D 0.9600 .
C21A H21E 0.9600 .
C21A H21F 0.9600 .
C19A H19D 0.9600 .
C19A H19E 0.9600 .
C19A H19F 0.9600 .
C20A H20D 0.9600 .
C20A H20E 0.9600 .
C20A H20F 0.9600 .
O9B H9BA 0.8500 .
O9B H9BB 0.8703 .
O9B H8BB 1.1122 .
O8A H8AA 0.8702 .
O8A H8AB 0.8702 .
O8A H8BA 1.1388 .
O9A H9AA 0.8697 .
O9A H9AB 0.8699 .
O9A H8BB 1.1586 .
O8B H8BA 0.8702 .
O8B H8BB 0.8700 .
O6 H6A 0.9015 .
O6 H6B 0.9083 .
O7 C22 1.249(6) .
O7 Zn2 2.050(4) 6_656
C22 O2 1.281(6) .
O2 Zn1 1.937(3) 6_656

loop_
_geom_torsion_atom_site_label_1
_geom_torsion_atom_site_label_2
_geom_torsion_atom_site_label_3
_geom_torsion_atom_site_label_4
_geom_torsion
_geom_torsion_site_symmetry_1
_geom_torsion_site_symmetry_4
C21A C9 C6 C7 -164.7(8) . .
C20B C9 C6 C7 -15.8(8) . .
C19B C9 C6 C7 112.9(7) . .
C21B C9 C6 C7 -130.8(7) . .
C20A C9 C6 C7 -60.4(11) . .
C19A C9 C6 C7 80.3(7) . .
C21A C9 C6 C5 16.4(10) . .
C20B C9 C6 C5 165.3(6) . .
C19B C9 C6 C5 -66.0(8) . .
C21B C9 C6 C5 50.3(8) . .
C20A C9 C6 C5 120.7(11) . .
C19A C9 C6 C5 -98.6(7) . .
O5B Zn2 O5A C10 -112(16) 3_565 .
O5B Zn2 O5A C10 -8.4(10) . .
O7 Zn2 O5A C10 -144.7(16) 6_556 .
O7 Zn2 O5A C10 119.7(16) 8_575 .
O6 Zn2 O5A C10 -58.1(16) 3_565 .
O6 Zn2 O5A C10 34.6(16) . .
O5A Zn2 O5A C10 167.6(16) 3_565 .
O2 Zn1 O1 C1 66.6(3) 6_556 .
O3 Zn1 O1 C1 -156.0(3) . .
O4 Zn1 O1 C1 -51.1(3) . .
O2 Zn1 O3 C10 69.7(4) 6_556 .
O1 Zn1 O3 C10 -69.3(4) . .
O4 Zn1 O3 C10 178.1(3) . .
Zn1 O1 C1 O14 -11.7(5) . .
Zn1 O1 C1 C2 167.5(3) . .
C3 C2 C1 O14 172.4(4) . .
C7 C2 C1 O14 -6.3(6) . .
C3 C2 C1 O1 -6.8(6) . .
C7 C2 C1 O1 174.5(4) . .
C11 C12 C11 C13A 16.8(7) 2_565 .
C11 C12 C11 C13B -16.9(6) 2_565 .
C11 C12 C11 C10 176.6(5) 2_565 .
C5 C4 C3 C2 -0.7(7) . .
C22 C4 C3 C2 178.2(4) . .
C7 C2 C3 C4 0.9(6) . .
C1 C2 C3 C4 -177.8(4) . .
C5 C6 C7 C2 -0.8(7) . .
C9 C6 C7 C2 -179.8(4) . .
C3 C2 C7 C6 -0.1(7) . .
C1 C2 C7 C6 178.6(4) . .
Zn2 O5A C10 O3 131.8(14) . .
Zn2 O5A C10 O5B 8.0(9) . .
Zn2 O5A C10 C11 -74.9(17) . .
Zn1 O3 C10 O5A -19.3(7) . .
Zn1 O3 C10 O5B 21.6(7) . .
Zn1 O3 C10 C11 -175.3(3) . .
C13A C11 C10 O5A -10.7(12) . .
C12 C11 C10 O5A -171.7(8) . .
C13B C11 C10 O5A 22.2(12) . .
C13A C11 C10 O3 140.5(7) . .
C12 C11 C10 O3 -20.5(7) . .
C13B C11 C10 O3 173.4(7) . .
C13A C11 C10 O5B -54.4(9) . .
C12 C11 C10 O5B 144.6(5) . .
C13B C11 C10 O5B -21.5(8) . .
C7 C6 C5 C4 1.1(7) . .
C9 C6 C5 C4 -180.0(5) . .
C3 C4 C5 C6 -0.3(7) . .
C22 C4 C5 C6 -179.3(5) . .
C12 C11 C13A C14 -45.9(10) . 2_565
C13B C11 C13A C14 45.1(13) . 2_565
C10 C11 C13A C14 153.3(6) . 2_565
C14 C14 C15 C17 33.5(18) 2_565 .
C13B C14 C15 C17 -51.6(16) 2_565 .
C13A C14 C15 C17 -23.4(17) 2_565 .
C15 C14 C15 C17 36.8(9) 2_565 .
C14 C14 C15 C18 -89.1(18) 2_565 .
C13B C14 C15 C18 -174.2(12) 2_565 .
C13A C14 C15 C18 -146.0(12) 2_565 .
C15 C14 C15 C18 -85.8(15) 2_565 .
C14 C14 C15 C16 149.1(14) 2_565 .
C13B C14 C15 C16 64.1(15) 2_565 .
C13A C14 C15 C16 92.3(13) 2_565 .
C15 C14 C15 C16 152.4(18) 2_565 .
C14 C14 C15 C15 -3.3(16) 2_565 2_565
C13B C14 C15 C15 -88.3(13) 2_565 2_565
C13A C14 C15 C15 -60.2(14) 2_565 2_565
C13B C14 C15 C14 -85.0(16) 2_565 2_565
C13A C14 C15 C14 -56.9(12) 2_565 2_565
C15 C14 C15 C14 3.3(16) 2_565 2_565
C18 C15 C17 C17 11.7(11) . 2_565
C14 C15 C17 C17 -111.5(14) . 2_565
C16 C15 C17 C17 131.6(13) . 2_565
C15 C15 C17 C17 -61.2(13) 2_565 2_565
C14 C15 C17 C17 -95.8(11) 2_565 2_565
C13A C11 C13B C14 -94.9(19) . 2_565
C12 C11 C13B C14 11.1(13) . 2_565
C10 C11 C13B C14 177.6(8) . 2_565
O5A C10 O5B Zn2 -7.1(8) . .
O3 C10 O5B Zn2 -83.0(9) . .
C11 C10 O5B Zn2 113.2(7) . .
O5B Zn2 O5B C10 -178.0(8) 3_565 .
O7 Zn2 O5B C10 50.0(8) 6_556 .
O7 Zn2 O5B C10 -45.4(8) 8_575 .
O6 Zn2 O5B C10 135.2(8) 3_565 .
O6 Zn2 O5B C10 -132.1(8) . .
O5A Zn2 O5B C10 -78(16) 3_565 .
O5A Zn2 O5B C10 6.0(7) . .
Zn2 O7 C22 O2 -76.7(8) 6_656 .
Zn2 O7 C22 C4 105.0(6) 6_656 .
C3 C4 C22 O7 -168.4(5) . .
C5 C4 C22 O7 10.5(8) . .
C3 C4 C22 O2 13.1(7) . .
C5 C4 C22 O2 -168.0(5) . .
O7 C22 O2 Zn1 2.4(7) . 6_656
C4 C22 O2 Zn1 -179.2(3) . 6_656
